data_7714227
loop_
_publ_author_name
'Sun, Xiao-Tong'
'Zhang, Ying-Yu'
'Han, Yan'
'Wang, Xiao-Ping'
'Li, Jie'
'Li, Jun-Yi'
'Ni, Hao-Fei'
'Fu, Da-Wei'
'Zhang, Zhi-Xu'

_publ_section_title
;
 The halogen substitution strategy of inorganic skeletons triggers
 dielectric and band gap regulation of hybrid perovskites
;
_journal_name_full 'Dalton Transactions'
_journal_paper_doi 10.1039/D3DT02924G
_journal_year 2023
_chemical_formula_moiety 'I3 Pb, C7 N'
_chemical_formula_sum 'C7 I3 N Pb'
_chemical_formula_weight 685.97
_chemical_name_systematic '[C7H16N]PbI3-298K'
_space_group_crystal_system monoclinic
_space_group_IT_number 14
_space_group_name_Hall '-P 2ybc'
_space_group_name_H-M_alt 'P 1 21/c 1'
_audit_creation_date 2023-06-26
_audit_creation_method
;
Olex2 1.5
(compiled 2022.04.07 svn.rca3783a0 for OlexSys, GUI svn.r6498)
;
_audit_update_record
;
2023-06-26 deposited with the CCDC.	2023-10-05 downloaded from the CCDC.
;
_cell_angle_alpha 90
_cell_angle_beta 101.329(5)
_cell_angle_gamma 90
_cell_formula_units_Z 4
_cell_length_a 11.554(3)
_cell_length_b 17.566(4)
_cell_length_c 7.9189(16)
_cell_measurement_reflns_used 4334
_cell_measurement_temperature 298.00
_cell_measurement_theta_max 27.22
_cell_measurement_theta_min 2.33
_cell_volume 1575.9(6)
_computing_cell_refinement 'SAINT V8.40B (?, 2016)'
_computing_data_reduction 'SAINT V8.40B (?, 2016)'
_computing_molecular_graphics 'Olex2 1.5 (Dolomanov et al., 2009)'
_computing_publication_material 'Olex2 1.5 (Dolomanov et al., 2009)'
_computing_structure_refinement 'SHELXL 2018/3 (Sheldrick, 2015)'
_computing_structure_solution 'olex2.solve 1.5 (Bourhis et al., 2015)'
_diffrn_ambient_temperature 298.00
_diffrn_measured_fraction_theta_full 1.000
_diffrn_measured_fraction_theta_max 0.994
_diffrn_measurement_device_type 'Bruker APEX-II CCD'
_diffrn_measurement_method '\f and \w scans'
_diffrn_radiation_type MoK\a
_diffrn_radiation_wavelength 0.71073
_diffrn_reflns_av_R_equivalents 0.1241
_diffrn_reflns_av_unetI/netI 0.0657
_diffrn_reflns_Laue_measured_fraction_full 1.000
_diffrn_reflns_Laue_measured_fraction_max 0.994
_diffrn_reflns_limit_h_max 16
_diffrn_reflns_limit_h_min -16
_diffrn_reflns_limit_k_max 25
_diffrn_reflns_limit_k_min -24
_diffrn_reflns_limit_l_max 11
_diffrn_reflns_limit_l_min -11
_diffrn_reflns_number 42542
_diffrn_reflns_point_group_measured_fraction_full 1.000
_diffrn_reflns_point_group_measured_fraction_max 0.994
_diffrn_reflns_theta_full 25.242
_diffrn_reflns_theta_max 30.503
_diffrn_reflns_theta_min 2.139
_diffrn_source_current 1.4
_diffrn_source_power 0.07
_diffrn_source_voltage 50.0
_diffrn_standards_number 0
_exptl_absorpt_coefficient_mu 16.547
_exptl_absorpt_correction_T_max 0.7461
_exptl_absorpt_correction_T_min 0.6122
_exptl_absorpt_correction_type none
_exptl_absorpt_process_details
;
SADABS-2016/2 (Bruker,2016/2) was used for absorption correction.
wR2(int) was 0.0882 before and 0.0703 after correction.
The Ratio of minimum to maximum transmission is 0.8205.
The \l/2 correction factor is Not present.
;
_exptl_crystal_colour 'clear yellow'
_exptl_crystal_colour_lustre clear
_exptl_crystal_colour_primary yellow
_exptl_crystal_density_diffrn 2.891
_exptl_crystal_description needle
_exptl_crystal_F_000 1160
_refine_diff_density_max 2.059
_refine_diff_density_min -1.595
_refine_diff_density_rms 0.236
_refine_ls_extinction_method none
_refine_ls_goodness_of_fit_ref 1.042
_refine_ls_hydrogen_treatment undef
_refine_ls_matrix_type full
_refine_ls_number_parameters 147
_refine_ls_number_reflns 4778
_refine_ls_number_restraints 154
_refine_ls_restrained_S_all 1.036
_refine_ls_R_factor_all 0.1205
_refine_ls_R_factor_gt 0.0482
_refine_ls_shift/su_max 0.008
_refine_ls_shift/su_mean 0.000
_refine_ls_structure_factor_coef Fsqd
_refine_ls_weighting_details 'w=1/[\s^2^(Fo^2^)+(0.0455P)^2^+8.2083P] where P=(Fo^2^+2Fc^2^)/3'
_refine_ls_weighting_scheme calc
_refine_ls_wR_factor_gt 0.1003
_refine_ls_wR_factor_ref 0.1372
_reflns_Friedel_coverage 0.000
_reflns_number_gt 2402
_reflns_number_total 4778
_reflns_threshold_expression 'I > 2\s(I)'
_cod_data_source_file d3dt02924g2.cif
_cod_data_source_block '[c7h16n]pbi3-298k'
_cod_original_sg_symbol_H-M 'P 21/c'
_cod_database_code 7714227
_shelx_shelxl_version_number 2018/3
_shelx_space_group_comment
;
The symmetry employed for this shelxl refinement is uniquely defined
by the following loop, which should always be used as a source of
symmetry information in preference to the above space-group names.
They are only intended as comments.
;
_olex2_refinement_description
;
1. Restrained distances
 C6-C7
 1.5 with sigma of 0.01
 C5-C7 = C5-C6
 1.5 with sigma of 0.01
 C5-C4A = C5-C4B
 1.5 with sigma of 0.01
 N1-C4A = N1-C4B
 1.47 with sigma of 0.01
 N1-C3B \\sim N1-C3A \\sim N1-C2A \\sim N1-C2B \\sim N1-C1A \\sim N1-C1B
 with sigma of 0.02
2. Uiso/Uaniso restraints and constraints
C3A \\sim N1 \\sim C4B \\sim C2A \\sim C1A \\sim C4A \\sim C2B \\sim C1B \\sim
C3B \\sim C5 \\sim C7 \\sim C6: within 2A with sigma of 0.01 and sigma for
terminal atoms of 0.02 within 2A
3. Others
 Sof(C4B)=1-FVAR(1)
 Sof(C4A)=FVAR(1)
 Sof(C2A)=Sof(C1A)=Sof(C3A)=1-FVAR(2)
 Sof(C2B)=Sof(C1B)=Sof(C3B)=FVAR(2)
;
_olex2_submission_special_instructions 'No special instructions were received'

loop_
_space_group_symop_operation_xyz
'x, y, z'
'-x, y+1/2, -z+1/2'
'-x, -y, -z'
'x, -y-1/2, z-1/2'

loop_
_atom_site_label
_atom_site_type_symbol
_atom_site_fract_x
_atom_site_fract_y
_atom_site_fract_z
_atom_site_U_iso_or_equiv
_atom_site_adp_type
_atom_site_occupancy
_atom_site_site_symmetry_order
_atom_site_calc_flag
_atom_site_refinement_flags_posn
_atom_site_refinement_flags_adp
_atom_site_refinement_flags_occupancy
_atom_site_disorder_assembly
_atom_site_disorder_group
Pb1 Pb 0.68518(3) 0.74984(2) 0.55679(4) 0.05199(9) Uani 1 1 d . . . . .
I3 I 0.48800(6) 0.67467(4) 0.25233(8) 0.06609(18) Uani 1 1 d . . . . .
I2 I 0.87818(6) 0.67727(4) 0.36473(8) 0.06816(19) Uani 1 1 d . . . . .
I1 I 0.68960(6) 0.60458(4) 0.80758(7) 0.06922(19) Uani 1 1 d . . . . .
N1 N 0.7354(7) 0.4286(4) 0.3257(8) 0.094(2) Uani 1 1 d D U . . .
C4B C 0.7573(8) 0.3961(15) 0.1634(15) 0.113(3) Uani 0.24(2) 1 d D U P A 2
C2A C 0.8168(15) 0.4435(12) 0.4966(18) 0.119(5) Uani 0.759(12) 1 d D U P A 2
C1A C 0.6369(13) 0.4847(9) 0.333(2) 0.115(5) Uani 0.759(12) 1 d D U P A 2
C3A C 0.6799(16) 0.3508(8) 0.300(2) 0.118(4) Uani 0.759(12) 1 d D U P A 2
C7 C 0.8702(12) 0.3345(5) 0.0153(14) 0.147(3) Uani 1 1 d D U . . .
C6 C 0.9360(10) 0.4063(6) -0.0031(12) 0.144(3) Uani 1 1 d D U . . .
C5 C 0.8860(7) 0.3931(5) 0.1553(10) 0.130(2) Uani 1 1 d D U . . .
C4A C 0.8022(9) 0.4522(7) 0.1932(13) 0.113(3) Uani 0.76(2) 1 d D U P A 1
C2B C 0.710(4) 0.3747(15) 0.462(3) 0.113(5) Uani 0.241(12) 1 d D U P A 1
C1B C 0.639(2) 0.4800(16) 0.232(5) 0.106(7) Uani 0.241(12) 1 d D U P A 1
C3B C 0.748(5) 0.3467(10) 0.387(5) 0.110(5) Uani 0.241(12) 1 d D U P A 1

loop_
_atom_site_aniso_label
_atom_site_aniso_U_11
_atom_site_aniso_U_22
_atom_site_aniso_U_33
_atom_site_aniso_U_23
_atom_site_aniso_U_13
_atom_site_aniso_U_12
Pb1 0.05751(18) 0.0600(2) 0.03890(14) -0.00019(14) 0.01050(12) 0.00050(16)
I3 0.0585(3) 0.0789(4) 0.0604(3) 0.0001(3) 0.0106(3) -0.0113(3)
I2 0.0582(3) 0.0872(5) 0.0585(3) 0.0010(3) 0.0100(3) 0.0194(3)
I1 0.0947(5) 0.0539(3) 0.0589(3) 0.0003(3) 0.0144(3) 0.0031(4)
N1 0.085(4) 0.108(4) 0.097(4) -0.004(4) 0.034(3) 0.007(4)
C4B 0.105(5) 0.127(5) 0.114(5) -0.007(5) 0.036(5) 0.007(5)
C2A 0.110(8) 0.134(9) 0.104(8) -0.015(8) 0.001(7) 0.005(8)
C1A 0.095(8) 0.129(10) 0.121(9) -0.015(9) 0.020(8) 0.030(8)
C3A 0.110(7) 0.116(8) 0.128(8) -0.001(7) 0.022(7) -0.008(7)
C7 0.131(6) 0.163(6) 0.151(6) -0.026(6) 0.034(6) 0.016(6)
C6 0.134(6) 0.167(6) 0.139(6) -0.015(6) 0.044(5) 0.014(6)
C5 0.120(4) 0.149(4) 0.127(4) -0.013(4) 0.042(4) 0.013(4)
C4A 0.107(5) 0.125(5) 0.115(5) -0.003(5) 0.041(4) 0.007(5)
C2B 0.106(9) 0.122(9) 0.112(9) -0.004(8) 0.025(8) 0.002(8)
C1B 0.091(11) 0.120(12) 0.110(12) -0.004(12) 0.025(11) 0.024(11)
C3B 0.102(8) 0.121(8) 0.111(8) -0.005(8) 0.027(8) 0.000(8)

loop_
_atom_type_symbol
_atom_type_description
_atom_type_scat_dispersion_real
_atom_type_scat_dispersion_imag
_atom_type_scat_source
C C 0.0033 0.0016 'International Tables Vol C Tables 4.2.6.8 and 6.1.1.4'
I I -0.4742 1.8119 'International Tables Vol C Tables 4.2.6.8 and 6.1.1.4'
N N 0.0061 0.0033 'International Tables Vol C Tables 4.2.6.8 and 6.1.1.4'
Pb Pb -3.3944 10.1111 'International Tables Vol C Tables 4.2.6.8 and 6.1.1.4'

loop_
_geom_angle_atom_site_label_1
_geom_angle_atom_site_label_2
_geom_angle_atom_site_label_3
_geom_angle
_geom_angle_site_symmetry_1
_geom_angle_site_symmetry_3
_geom_angle_publ_flag
I3 Pb1 I3 93.66(3) . 4_576 ?
I2 Pb1 I3 179.59(2) . 4_576 ?
I2 Pb1 I3 178.81(2) 4_576 . ?
I2 Pb1 I3 85.63(2) 4_576 4_576 ?
I2 Pb1 I3 86.45(2) . . ?
I2 Pb1 I2 94.27(3) . 4_576 ?
I2 Pb1 I1 92.82(2) . . ?
I2 Pb1 I1 93.20(2) 4_576 4_575 ?
I2 Pb1 I1 85.93(2) . 4_575 ?
I1 Pb1 I3 87.57(2) . 4_576 ?
I1 Pb1 I3 93.67(2) 4_575 4_576 ?
I1 Pb1 I3 93.40(2) . . ?
I1 Pb1 I3 87.79(2) 4_575 . ?
I1 Pb1 I2 85.62(2) . 4_576 ?
I1 Pb1 I1 178.23(3) . 4_575 ?
Pb1 I3 Pb1 74.65(2) . 4_575 ?
Pb1 I2 Pb1 76.03(2) . 4_575 ?
Pb1 I1 Pb1 75.54(2) . 4_576 ?
C4B N1 C2A 131.7(10) . . ?
C4B N1 C1A 122.9(11) . . ?
C4B N1 C3A 71.0(12) . . ?
C2A N1 C1A 101.2(11) . . ?
C3A N1 C2A 116.8(12) . . ?
C3A N1 C1A 107.0(11) . . ?
C4A N1 C2B 152.5(17) . . ?
C4A N1 C1B 85.4(16) . . ?
C4A N1 C3B 118(2) . . ?
C2B N1 C1B 120(2) . . ?
C2B N1 C3B 36(2) . . ?
C1B N1 C3B 138(3) . . ?
N1 C4B C5 113.1(8) . . ?
C6 C7 C5 60.1(4) . . ?
C7 C6 C5 60.0(5) . . ?
C7 C5 C4B 94.5(9) . . ?
C7 C5 C6 59.9(4) . . ?
C6 C5 C4B 125.3(9) . . ?
C4A C5 C7 129.7(9) . . ?
C4A C5 C6 115.6(8) . . ?
N1 C4A C5 113.5(8) . . ?

loop_
_geom_bond_atom_site_label_1
_geom_bond_atom_site_label_2
_geom_bond_distance
_geom_bond_site_symmetry_2
_geom_bond_publ_flag
Pb1 I3 3.2540(8) . ?
Pb1 I3 3.2761(9) 4_576 ?
Pb1 I2 3.2006(9) . ?
Pb1 I2 3.2284(8) 4_576 ?
Pb1 I1 3.2366(9) 4_575 ?
Pb1 I1 3.2276(9) . ?
N1 C4B 1.473(9) . ?
N1 C2A 1.512(12) . ?
N1 C1A 1.516(12) . ?
N1 C3A 1.505(13) . ?
N1 C4A 1.479(8) . ?
N1 C2B 1.509(16) . ?
N1 C1B 1.509(16) . ?
N1 C3B 1.514(15) . ?
C4B C5 1.503(8) . ?
C7 C6 1.495(9) . ?
C7 C5 1.497(8) . ?
C6 C5 1.498(8) . ?
C5 C4A 1.490(8) . ?

loop_
_geom_torsion_atom_site_label_1
_geom_torsion_atom_site_label_2
_geom_torsion_atom_site_label_3
_geom_torsion_atom_site_label_4
_geom_torsion
_geom_torsion_site_symmetry_1
_geom_torsion_site_symmetry_2
_geom_torsion_site_symmetry_3
_geom_torsion_site_symmetry_4
_geom_torsion_publ_flag
N1 C4B C5 C7 160.6(16) . . . . ?
N1 C4B C5 C6 -143.6(13) . . . . ?
C2A N1 C4B C5 -15(3) . . . . ?
C1A N1 C4B C5 137.4(15) . . . . ?
C3A N1 C4B C5 -124.2(19) . . . . ?
C7 C6 C5 C4B -72.5(15) . . . . ?
C7 C6 C5 C4A -122.7(10) . . . . ?
C7 C5 C4A N1 96.0(12) . . . . ?
C6 C7 C5 C4B 128.6(12) . . . . ?
C6 C7 C5 C4A 99.7(12) . . . . ?
C6 C5 C4A N1 167.0(8) . . . . ?
C2B N1 C4A C5 8(3) . . . . ?
C1B N1 C4A C5 -150.3(15) . . . . ?
C3B N1 C4A C5 -8(2) . . . . ?
